data_2006421
loop_
_publ_author_name
'Wu, Eric J.'
'Ibers, James A.'

_publ_section_title
;
 Cs~2~Mn~3~Te~4~
;
_journal_issue 8
_journal_name_full 'Acta Crystallographica Section C'
_journal_page_first 993
_journal_page_last 994
_journal_paper_doi 10.1107/S010827019700098X
_journal_volume 53
_journal_year 1997
_chemical_formula_sum 'Cs2 Mn3 Te4'
_chemical_formula_weight 941.04
_space_group_IT_number 72
_symmetry_cell_setting orthorhombic
_symmetry_space_group_name_Hall '-I 2 2c'
_symmetry_space_group_name_H-M 'I b a m'
_atom_type_scat_source 'International Tables Vol C Tables 4.2.6.8 and 6.1.1.4'
_cell_angle_alpha 90
_cell_angle_beta 90
_cell_angle_gamma 90
_cell_formula_units_Z 4
_cell_length_a 6.454(2)
_cell_length_b 12.752(4)
_cell_length_c 15.387(5)
_cell_measurement_reflns_used 24
_cell_measurement_temperature 108(2)
_cell_measurement_theta_max 18.5
_cell_measurement_theta_min 17.0
_cell_volume 1266.4(7)
_computing_cell_refinement 'local program'
_computing_data_collection 'local program'
_computing_data_reduction 'local program'
_computing_molecular_graphics 'SHELXTL/PC (Sheldrick 1994)'
_computing_publication_material SHELXTL/PC
_computing_structure_refinement 'SHELXL93 (Sheldrick, 1995)'
_computing_structure_solution 'Initial parameters from Cs~2~Mn~3~S~4~'
_diffrn_measurement_device Picker
_diffrn_measurement_method \q-2\q
_diffrn_radiation_type MoK\a
_diffrn_radiation_wavelength 0.71073
_diffrn_reflns_av_R_equivalents 0.0733
_diffrn_reflns_av_sigmaI/netI 0.0366
_diffrn_reflns_limit_h_max 5
_diffrn_reflns_limit_h_min -9
_diffrn_reflns_limit_k_max 13
_diffrn_reflns_limit_k_min -17
_diffrn_reflns_limit_l_max 21
_diffrn_reflns_limit_l_min -21
_diffrn_reflns_number 3645
_diffrn_reflns_theta_max 30.01
_diffrn_standards_decay_% 0
_diffrn_standards_interval_count 100
_diffrn_standards_number 6
_exptl_absorpt_coefficient_mu 17.58
_exptl_absorpt_correction_T_max 0.414
_exptl_absorpt_correction_T_min 0.225
_exptl_absorpt_correction_type 'analytical (de Meulenaer & Tompa, 1965)'
_exptl_crystal_colour red
_exptl_crystal_density_diffrn 4.936
_exptl_crystal_density_method none
_exptl_crystal_description plate
_exptl_crystal_size_max 0.536
_exptl_crystal_size_mid 0.071
_exptl_crystal_size_min 0.062
_refine_diff_density_max 3.39
_refine_diff_density_min -1.54
_refine_ls_extinction_coef 0.00151(9)
_refine_ls_extinction_method SHELXL93
_refine_ls_goodness_of_fit_obs 1.266
_refine_ls_number_parameters 25
_refine_ls_number_reflns 964
_refine_ls_R_factor_obs .0339
_refine_ls_shift/esd_max 0.000
_refine_ls_structure_factor_coef Fsqd
_refine_ls_weighting_details 'w = 1/[\s^2^(Fo^2^) + (0.04Fo^2^)^2^]'
_refine_ls_weighting_scheme calc
_refine_ls_wR_factor_obs .0815
_reflns_number_observed 796
_reflns_number_total 964
_reflns_observed_criterion >2sigma(I)
_cod_data_source_file oh1099.cif
_cod_data_source_block global
_cod_depositor_comments
;
The following automatic conversions were performed:

'_refine_ls_weighting_scheme' value 'calc w = 1/[\s^2^(Fo^2^) +
(0.04Fo^2^)^2^]' was changed to 'calc'. New tag
'_refine_ls_weighting_details' was created. The value of the new tag
was set to 'w = 1/[\s^2^(Fo^2^) + (0.04Fo^2^)^2^]'.

Automatic conversion script
Id: cif_fix_values 3143 2015-03-26 13:38:13Z robertas 
;
_cod_original_cell_volume 1266.3(7)
_cod_database_code 2006421

loop_
_symmetry_equiv_pos_as_xyz
'x, y, z'
'-x, -y, z'
'-x+1/2, y+1/2, -z'
'x+1/2, -y+1/2, -z'
'x+1/2, y+1/2, z+1/2'
'-x+1/2, -y+1/2, z+1/2'
'-x+1, y+1, -z+1/2'
'x+1, -y+1, -z+1/2'
'-x, -y, -z'
'x, y, -z'
'x-1/2, -y-1/2, z'
'-x-1/2, y-1/2, z'
'-x+1/2, -y+1/2, -z+1/2'
'x+1/2, y+1/2, -z+1/2'
'x, -y, z+1/2'
'-x, y, z+1/2'

loop_
_atom_site_aniso_label
_atom_site_aniso_U_11
_atom_site_aniso_U_22
_atom_site_aniso_U_33
_atom_site_aniso_U_12
_atom_site_aniso_U_13
_atom_site_aniso_U_23
Cs1 .0112(3) .0145(3) .0147(3) .00011(16) .000 .000
Mn1 .0087(7) .0097(7) .0115(6) .000 .000 .000
Mn2 .0048(5) .0130(5) .0110(4) .000 .0004(3) .000
Te1 .0072(2) .0113(2) .0107(2) .00125(11) .00116(10) .00127(10)

loop_
_atom_site_label
_atom_site_fract_x
_atom_site_fract_y
_atom_site_fract_z
_atom_site_U_iso_or_equiv
_atom_site_thermal_displace_type
_atom_site_calc_flag
_atom_site_refinement_flags
_atom_site_occupancy
_atom_site_disorder_group
_atom_site_type_symbol
Cs1 .23511(7) .12217(3) 0 .01346(16) Uani d S 1 . Cs
Mn1 .5 0 .25 .0100(3) Uani d S 1 . Mn
Mn2 0 .24009(8) .25 .0096(2) Uani d S 1 . Mn
Te1 .23314(5) .37052(2) .14642(2) .00973(15) Uani d . 1 . Te

loop_
_geom_angle_atom_site_label_1
_geom_angle_atom_site_label_2
_geom_angle_atom_site_label_3
_geom_angle_site_symmetry_1
_geom_angle_site_symmetry_3
_geom_angle
_geom_angle_publ_flag
Te1 Cs1 Te1 . 10 70.85(3) no
Te1 Cs1 Te1 . 3_545 177.173(14) no
Te1 Cs1 Te1 10 3_545 109.48(2) no
Te1 Cs1 Te1 3_545 12_655 70.03(3) no
Te1 Cs1 Te1 . 11_665 69.557(13) no
Te1 Cs1 Te1 10 11_665 108.417(16) no
Te1 Cs1 Te1 3_545 11_665 107.814(15) no
Te1 Cs1 Te1 12_655 11_665 69.356(14) no
Te1 Cs1 Te1 . 4_455 107.995(15) no
Te1 Cs1 Te1 10 4_455 69.343(13) no
Te1 Cs1 Te1 3_545 4_455 74.611(15) no
Te1 Cs1 Te1 12_655 4_455 112.932(16) no
Te1 Cs1 Te1 11_665 4_455 177.278(14) no
Te1 Cs1 Te1 4 4_455 110.11(2) no
Te1 Cs1 Te1 10 11_565 107.994(15) no
Te1 Cs1 Te1 4_455 11_565 69.61(3) no
Te1 Cs1 Cs1 . 9 125.552(18) no
Te1 Cs1 Cs1 3_545 9 56.696(16) no
Te1 Cs1 Cs1 11_665 9 126.031(17) no
Te1 Cs1 Cs1 4_455 9 56.236(16) no
Te1 Cs1 Mn2 . 10 103.13(2) no
Te1 Cs1 Mn2 10 10 38.154(13) no
Te1 Cs1 Mn2 3_545 10 78.21(2) no
Te1 Cs1 Mn2 12_655 10 143.030(16) no
Te1 Cs1 Mn2 11_665 10 140.880(13) no
Te1 Cs1 Mn2 4 10 76.86(2) no
Te1 Cs1 Mn2 4_455 10 37.805(8) no
Te1 Cs1 Mn2 11_565 10 102.00(2) no
Cs1 Cs1 Mn2 9 10 90.240(17) no
Te1 Cs1 Mn2 10 . 103.13(2) no
Mn2 Cs1 Mn2 10 . 121.91(3) no
Te1 Cs1 Mn1 . . 77.719(19) no
Te1 Cs1 Mn1 10 . 141.337(11) no
Te1 Cs1 Mn1 3_545 . 100.85(2) no
Te1 Cs1 Mn1 12_655 . 37.315(7) no
Te1 Cs1 Mn1 4_455 . 144.093(12) no
Te1 Cs1 Mn1 11_565 . 80.31(2) no
Cs1 Cs1 Mn1 9 . 90.981(15) no
Mn2 Cs1 Mn1 10 . 177.691(11) no
Mn2 Cs1 Mn1 . . 60.05(2) no
Te1 Mn1 Te1 12_655 14_545 106.02(2) yes
Te1 Mn1 Te1 12_655 13 113.49(2) yes
Te1 Mn1 Te1 14_545 13 108.99(2) yes
Te1 Mn1 Cs1 12_655 7_545 156.266(8) no
Te1 Mn1 Cs1 14_545 7_545 60.148(18) no
Te1 Mn1 Cs1 13 7_545 60.151(18) no
Te1 Mn1 Cs1 11_665 7_545 94.59(2) no
Cs1 Mn1 Cs1 7_545 9_655 135.22(2) no
Cs1 Mn1 Cs1 7_545 . 139.382(17) no
Cs1 Mn1 Cs1 9_655 . 62.04(2) no
Te1 Mn2 Te1 11_565 13 117.98(4) yes
Te1 Mn2 Te1 11_565 7_445 107.73(2) yes
Te1 Mn2 Te1 13 7_445 108.56(2) yes
Te1 Mn2 Te1 7_445 . 105.62(4) yes
Te1 Mn2 Mn2 11_565 13 131.86(3) no
Te1 Mn2 Mn2 13 13 54.062(19) no
Te1 Mn2 Mn2 7_445 13 119.87(4) no
Te1 Mn2 Mn2 . 13 53.672(19) no
Mn2 Mn2 Mn2 13 13_455 171.04(7) no
Te1 Mn2 Cs1 11_565 . 62.09(2) no
Te1 Mn2 Cs1 13 . 96.66(3) no
Te1 Mn2 Cs1 7_445 . 154.365(19) no
Te1 Mn2 Cs1 . . 60.764(18) no
Mn2 Mn2 Cs1 13 . 71.511(15) no
Mn2 Mn2 Cs1 13_455 . 111.746(15) no
Te1 Mn2 Cs1 11_565 7_445 96.66(3) no
Te1 Mn2 Cs1 13 7_445 62.09(2) no
Te1 Mn2 Cs1 7_445 7_445 60.764(18) no
Cs1 Mn2 Cs1 . 7_445 140.03(3) no
Mn2 Te1 Mn1 13 13 108.47(2) no
Mn2 Te1 Mn2 13 . 72.27(2) no
Mn1 Te1 Mn2 13 . 74.18(3) no
Mn2 Te1 Cs1 13 . 85.16(3) no
Mn1 Te1 Cs1 13 . 145.968(15) no
Mn2 Te1 Cs1 . . 81.08(3) no
Mn2 Te1 Cs1 13 3 136.24(2) no
Mn1 Te1 Cs1 13 3 82.54(2) no
Mn2 Te1 Cs1 . 3 148.76(2) no
Cs1 Te1 Cs1 . 3 109.46(2) no
Mn2 Te1 Cs1 13 11_565 149.46(2) no
Mn1 Te1 Cs1 13 11_565 82.53(2) no
Mn2 Te1 Cs1 . 11_565 84.20(2) no
Cs1 Te1 Cs1 . 11_565 71.906(13) no
Cs1 Te1 Cs1 3 11_565 72.186(15) no
Mn2 Te1 Cs1 13 11_665 80.10(2) no
Mn1 Te1 Cs1 13 11_665 140.116(16) no
Mn2 Te1 Cs1 . 11_665 142.54(2) no
Cs1 Te1 Cs1 . 11_665 71.682(14) no
Cs1 Te1 Cs1 3 11_665 67.068(16) no
Cs1 Te1 Cs1 11_565 11_665 110.11(2) no

loop_
_geom_bond_atom_site_label_1
_geom_bond_atom_site_label_2
_geom_bond_site_symmetry_2
_geom_bond_distance
_geom_bond_publ_flag
Cs1 Te1 . 3.8865(10) yes
Cs1 Te1 11_665 3.9263(10) yes
Cs1 Te1 12_655 3.9262(10) yes
Cs1 Te1 4_455 3.9471(10) yes
Cs1 Cs1 9 4.3495(13) no
Cs1 Mn2 10 4.4000(11) no
Cs1 Mn1 . 4.4885(10) no
Mn1 Te1 12_655 2.7442(6) yes
Mn2 Te1 11_565 2.7379(7) yes
Mn2 Te1 7_445 2.7515(8) yes
Mn2 Mn2 13 3.2369(10) no
